data_2220881
loop_
_publ_author_name
'Chantrapromma, Suchada'
'Jansrisewangwong, Patcharaporn'
'Musor, Rusmeenee'
'Fun, Hoong-Kun'

_publ_section_title
;
 (<i>E</i>)-4-[4-(Dimethylamino)styryl]-1-methylpyridinium
 4-bromobenzenesulfonate
;
_journal_coeditor_code PK2136
_journal_issue 2
_journal_name_full 'Acta Crystallographica Section E'
_journal_page_first o217
_journal_page_last o218
_journal_paper_doi 10.1107/S1600536808043547
_journal_volume 65
_journal_year 2009
_chemical_formula_iupac 'C16 H19 N2 +, C6 H4 Br O3 S -'
_chemical_formula_moiety 'C16 H19 N2 +, C6 H4 Br O3 S -'
_chemical_formula_sum 'C22 H23 Br N2 O3 S'
_chemical_formula_weight 475.39
_chemical_melting_point_gt 536
_chemical_melting_point_lt 537
_chemical_name_systematic
;
(<i>E</i>)-4-[4-(Dimethylamino)styryl]-1-methylpyridinium
4-bromobenzenesulfonate
;
_space_group_IT_number 9
_symmetry_cell_setting monoclinic
_symmetry_space_group_name_Hall 'C -2yc'
_symmetry_space_group_name_H-M 'C 1 c 1'
_atom_sites_solution_hydrogens geom
_atom_sites_solution_primary direct
_atom_sites_solution_secondary difmap
_audit_creation_method SHELXL-97
_cell_angle_alpha 90.00
_cell_angle_beta 92.442(3)
_cell_angle_gamma 90.00
_cell_formula_units_Z 4
_cell_length_a 10.3712(4)
_cell_length_b 10.9937(5)
_cell_length_c 17.9027(8)
_cell_measurement_reflns_used 6479
_cell_measurement_temperature 100.00(10)
_cell_measurement_theta_max 35.00
_cell_measurement_theta_min 2.70
_cell_volume 2039.37(15)
_computing_cell_refinement 'APEX2 (Bruker, 2005)'
_computing_data_collection 'APEX2 (Bruker, 2005)'
_computing_data_reduction 'SAINT (Bruker, 2005)'
_computing_molecular_graphics 'SHELXTL (Sheldrick, 2008)'
_computing_publication_material
;
SHELXTL (Sheldrick, 2008)and PLATON (Spek, 2003)
;
_computing_structure_refinement 'SHELXTL (Sheldrick, 2008)'
_computing_structure_solution 'SHELXTL (Sheldrick, 2008)'
_diffrn_ambient_temperature 100.00(10)
_diffrn_detector_area_resol_mean 8.33
_diffrn_measured_fraction_theta_full 0.998
_diffrn_measured_fraction_theta_max 0.998
_diffrn_measurement_device_type
;
Bruker SMART APEX2 CCD area-detector
;
_diffrn_measurement_method '\w scans'
_diffrn_radiation_monochromator graphite
_diffrn_radiation_source 'fine-focus sealed tube'
_diffrn_radiation_type MoK\a
_diffrn_radiation_wavelength 0.71073
_diffrn_reflns_av_R_equivalents 0.0428
_diffrn_reflns_av_sigmaI/netI 0.0883
_diffrn_reflns_limit_h_max 16
_diffrn_reflns_limit_h_min -16
_diffrn_reflns_limit_k_max 14
_diffrn_reflns_limit_k_min -17
_diffrn_reflns_limit_l_max 19
_diffrn_reflns_limit_l_min -28
_diffrn_reflns_number 13146
_diffrn_reflns_theta_full 35.00
_diffrn_reflns_theta_max 35.00
_diffrn_reflns_theta_min 2.70
_diffrn_standards_number 0
_exptl_absorpt_coefficient_mu 2.145
_exptl_absorpt_correction_T_max 0.787
_exptl_absorpt_correction_T_min 0.414
_exptl_absorpt_correction_type multi-scan
_exptl_absorpt_process_details '(SADABS; Bruker, 2005)'
_exptl_crystal_colour Red
_exptl_crystal_density_diffrn 1.548
_exptl_crystal_density_method 'not measured'
_exptl_crystal_description Plate
_exptl_crystal_F_000 976
_exptl_crystal_size_max 0.49
_exptl_crystal_size_mid 0.31
_exptl_crystal_size_min 0.11
_refine_diff_density_max 1.011
_refine_diff_density_min -1.380
_refine_ls_abs_structure_details 'Flack (1983), 1997 Friedel pairs'
_refine_ls_abs_structure_Flack 0.024(7)
_refine_ls_extinction_method none
_refine_ls_goodness_of_fit_ref 1.024
_refine_ls_hydrogen_treatment constr
_refine_ls_matrix_type full
_refine_ls_number_parameters 265
_refine_ls_number_reflns 6479
_refine_ls_number_restraints 2
_refine_ls_restrained_S_all 1.024
_refine_ls_R_factor_all 0.0749
_refine_ls_R_factor_gt 0.0460
_refine_ls_shift/su_max 0.001
_refine_ls_shift/su_mean 0.000
_refine_ls_structure_factor_coef Fsqd
_refine_ls_weighting_details 'calc w=1/[\s^2^(Fo^2^)+(0.022P)^2^+0.6614P] where P=(Fo^2^+2Fc^2^)/3'
_refine_ls_weighting_scheme calc
_refine_ls_wR_factor_gt 0.0878
_refine_ls_wR_factor_ref 0.0968
_reflns_number_gt 4811
_reflns_number_total 6479
_reflns_threshold_expression I>2\s(I)
_cod_data_source_file pk2136.cif
_cod_data_source_block I
_cod_depositor_comments
;
The following automatic conversions were performed:
'_symmetry_cell_setting' value 'Monoclinic' changed to 'monoclinic'
according to '/home/saulius/struct/CIF-dictionaries/cif_core.dic'
dictionary named 'cif_core.dic' version 2.4.1 from 2010-06-29.

Automatic conversion script
Id: cif_fix_enum 1527 2010-12-29 10:47:43Z saulius 

The following automatic conversions were performed:

'_symmetry_cell_setting' value 'Monoclinic' changed to 'monoclinic'
according to /home/saulius/struct/CIF-dictionaries/cif_core.dic
dictionary named 'cif_core.dic' version 2.4.1 from 2010-06-29.

Automatic conversion script
Id: cif_fix_values 1715 2011-07-08 13:25:40Z adriana 
;
_cod_original_sg_symbol_H-M 'C c'
_cod_database_code 2220881
_cod_database_fobs_code 2220881

loop_
_symmetry_equiv_pos_as_xyz
'x, y, z'
'x, -y, z+1/2'
'x+1/2, y+1/2, z'
'x+1/2, -y+1/2, z+1/2'

loop_
_atom_site_type_symbol
_atom_site_label
_atom_site_fract_x
_atom_site_fract_y
_atom_site_fract_z
_atom_site_U_iso_or_equiv
_atom_site_adp_type
_atom_site_calc_flag
_atom_site_refinement_flags
_atom_site_occupancy
_atom_site_disorder_assembly
_atom_site_disorder_group
Br Br1 0.36598(3) 0.77042(3) 0.68824(2) 0.02730(9) Uani d . 1 . .
S S1 0.98401(6) 0.80532(7) 0.66253(5) 0.01869(16) Uani d . 1 . .
O O1 1.0332(2) 0.6820(2) 0.65917(15) 0.0260(5) Uani d . 1 . .
O O2 1.0299(2) 0.8717(2) 0.72875(14) 0.0264(5) Uani d . 1 . .
O O3 0.9990(2) 0.8740(2) 0.59428(14) 0.0275(5) Uani d . 1 . .
N N1 0.1505(2) 0.3126(2) 0.93738(17) 0.0235(6) Uani d . 1 . .
N N2 1.1241(3) 0.6429(3) 0.91479(17) 0.0288(6) Uani d . 1 . .
C C1 0.3252(3) 0.3957(3) 1.0096(2) 0.0267(7) Uani d . 1 . .
H H1A 0.3595 0.4215 1.0557 0.032 Uiso calc R 1 . .
C C2 0.2023(3) 0.3507(3) 1.0041(2) 0.0248(7) Uani d . 1 . .
H H2A 0.1538 0.3462 1.0466 0.030 Uiso calc R 1 . .
C C3 0.2213(3) 0.3179(3) 0.8760(2) 0.0230(7) Uani d . 1 . .
H H3A 0.1854 0.2908 0.8305 0.028 Uiso calc R 1 . .
C C4 0.3442(3) 0.3621(3) 0.8789(2) 0.0238(7) Uani d . 1 . .
H H4A 0.3909 0.3646 0.8357 0.029 Uiso calc R 1 . .
C C5 0.4003(3) 0.4034(3) 0.9463(2) 0.0231(7) Uani d . 1 . .
C C6 0.5317(3) 0.4507(3) 0.9554(2) 0.0265(8) Uani d . 1 . .
H H6A 0.5609 0.4749 1.0029 0.032 Uiso calc R 1 . .
C C7 0.6126(3) 0.4612(3) 0.8992(2) 0.0231(7) Uani d . 1 . .
H H7A 0.5821 0.4373 0.8519 0.028 Uiso calc R 1 . .
C C8 0.7443(3) 0.5069(3) 0.9063(2) 0.0238(7) Uani d . 1 . .
C C9 0.8152(3) 0.5165(3) 0.84225(19) 0.0224(7) Uani d . 1 . .
H H9A 0.7775 0.4917 0.7967 0.027 Uiso calc R 1 . .
C C10 0.9406(3) 0.5618(3) 0.8439(2) 0.0229(7) Uani d . 1 . .
H H10A 0.9842 0.5690 0.7998 0.027 Uiso calc R 1 . .
C C11 1.0015(3) 0.5969(3) 0.9124(2) 0.0225(7) Uani d . 1 . .
C C12 0.9307(3) 0.5851(3) 0.9777(2) 0.0260(7) Uani d . 1 . .
H H12A 0.9690 0.6066 1.0237 0.031 Uiso calc R 1 . .
C C13 0.8055(3) 0.5421(3) 0.9742(2) 0.0250(7) Uani d . 1 . .
H H13A 0.7608 0.5363 1.0179 0.030 Uiso calc R 1 . .
C C14 0.0170(3) 0.2686(3) 0.9326(2) 0.0298(8) Uani d . 1 . .
H H14A 0.0039 0.2197 0.8885 0.045 Uiso calc R 1 . .
H H14B -0.0409 0.3367 0.9302 0.045 Uiso calc R 1 . .
H H14C 0.0007 0.2206 0.9760 0.045 Uiso calc R 1 . .
C C15 1.1928(3) 0.6611(3) 0.8465(2) 0.0295(8) Uani d . 1 . .
H H15A 1.1404 0.7084 0.8119 0.044 Uiso calc R 1 . .
H H15B 1.2110 0.5835 0.8246 0.044 Uiso calc R 1 . .
H H15C 1.2722 0.7032 0.8579 0.044 Uiso calc R 1 . .
C C16 1.1872(3) 0.6788(3) 0.9852(2) 0.0304(8) Uani d . 1 . .
H H16A 1.1782 0.6151 1.0213 0.046 Uiso calc R 1 . .
H H16B 1.1480 0.7518 1.0030 0.046 Uiso calc R 1 . .
H H16C 1.2771 0.6932 0.9781 0.046 Uiso calc R 1 . .
C C17 0.8138(3) 0.7927(3) 0.6710(2) 0.0176(6) Uani d . 1 . .
C C18 0.7402(3) 0.8978(3) 0.6780(2) 0.0192(7) Uani d . 1 . .
H H18A 0.7809 0.9732 0.6797 0.023 Uiso calc R 1 . .
C C19 0.6080(3) 0.8917(3) 0.6823(2) 0.0209(7) Uani d . 1 . .
H H19A 0.5594 0.9624 0.6858 0.025 Uiso calc R 1 . .
C C20 0.5489(3) 0.7790(3) 0.6814(2) 0.0207(6) Uani d . 1 . .
C C21 0.6187(3) 0.6722(3) 0.6750(2) 0.0220(7) Uani d . 1 . .
H H21A 0.5774 0.5970 0.6743 0.026 Uiso calc R 1 . .
C C22 0.7524(3) 0.6800(3) 0.6696(2) 0.0191(7) Uani d . 1 . .
H H22A 0.8008 0.6094 0.6649 0.023 Uiso calc R 1 . .

loop_
_atom_site_aniso_label
_atom_site_aniso_U_11
_atom_site_aniso_U_22
_atom_site_aniso_U_33
_atom_site_aniso_U_12
_atom_site_aniso_U_13
_atom_site_aniso_U_23
Br1 0.01676(11) 0.03575(17) 0.02948(18) -0.00106(18) 0.00199(10) -0.0056(2)
S1 0.0163(3) 0.0187(4) 0.0211(4) 0.0010(2) 0.0013(3) 0.0020(3)
O1 0.0167(9) 0.0242(12) 0.0375(16) -0.0007(8) 0.0055(10) 0.0016(11)
O2 0.0198(10) 0.0342(13) 0.0251(14) -0.0022(9) -0.0010(9) -0.0054(11)
O3 0.0247(10) 0.0308(13) 0.0270(14) -0.0007(9) 0.0021(9) 0.0068(10)
N1 0.0221(12) 0.0201(13) 0.0287(18) 0.0065(10) 0.0035(12) 0.0037(12)
N2 0.0305(13) 0.0347(16) 0.0212(16) -0.0087(12) 0.0001(12) -0.0013(14)
C1 0.0304(15) 0.0215(16) 0.028(2) 0.0070(12) -0.0003(14) -0.0023(14)
C2 0.0302(15) 0.0235(16) 0.0210(19) 0.0080(12) 0.0049(14) 0.0013(14)
C3 0.0269(14) 0.0220(16) 0.0197(19) 0.0052(12) -0.0011(13) 0.0028(13)
C4 0.0249(14) 0.0245(16) 0.0223(19) 0.0063(12) 0.0044(12) 0.0034(14)
C5 0.0235(13) 0.0176(14) 0.0285(19) 0.0062(11) 0.0033(13) 0.0004(14)
C6 0.0229(14) 0.0271(17) 0.030(2) 0.0064(12) 0.0001(14) -0.0039(15)
C7 0.0247(14) 0.0203(15) 0.0240(19) 0.0036(11) -0.0007(13) -0.0008(13)
C8 0.0245(14) 0.0215(15) 0.025(2) 0.0047(11) 0.0022(13) -0.0003(14)
C9 0.0281(14) 0.0203(15) 0.0185(18) 0.0035(11) -0.0031(13) -0.0020(13)
C10 0.0265(14) 0.0208(15) 0.0214(19) 0.0036(11) 0.0017(13) -0.0004(13)
C11 0.0284(14) 0.0164(14) 0.0228(19) 0.0018(11) 0.0008(13) 0.0023(13)
C12 0.0308(15) 0.0245(17) 0.0224(19) 0.0005(12) -0.0014(14) -0.0009(14)
C13 0.0277(15) 0.0258(16) 0.0217(19) 0.0003(12) 0.0023(13) -0.0035(14)
C14 0.0250(14) 0.0274(16) 0.037(2) 0.0018(13) 0.0038(14) 0.0079(16)
C15 0.0299(15) 0.0315(18) 0.027(2) -0.0053(13) -0.0018(14) 0.0038(16)
C16 0.0354(17) 0.0309(18) 0.024(2) -0.0066(14) -0.0055(15) -0.0007(16)
C17 0.0174(12) 0.0168(14) 0.0186(18) 0.0008(10) 0.0004(12) -0.0001(12)
C18 0.0182(12) 0.0177(16) 0.0215(19) -0.0021(11) 0.0002(12) -0.0015(13)
C19 0.0229(14) 0.0202(16) 0.0197(18) 0.0029(11) 0.0012(12) -0.0028(13)
C20 0.0167(12) 0.0293(16) 0.0160(17) 0.0013(12) 0.0003(11) -0.0020(14)
C21 0.0230(14) 0.0181(16) 0.025(2) -0.0009(11) -0.0009(13) -0.0004(14)
C22 0.0226(14) 0.0150(15) 0.0197(19) 0.0036(11) -0.0001(13) 0.0039(13)

loop_
_atom_type_symbol
_atom_type_description
_atom_type_scat_dispersion_real
_atom_type_scat_dispersion_imag
_atom_type_scat_source
C C 0.0033 0.0016 'International Tables Vol C Tables 4.2.6.8 and 6.1.1.4'
H H 0.0000 0.0000 'International Tables Vol C Tables 4.2.6.8 and 6.1.1.4'
N N 0.0061 0.0033 'International Tables Vol C Tables 4.2.6.8 and 6.1.1.4'
O O 0.0106 0.0060 'International Tables Vol C Tables 4.2.6.8 and 6.1.1.4'
S S 0.1246 0.1234 'International Tables Vol C Tables 4.2.6.8 and 6.1.1.4'
Br Br -0.2901 2.4595 'International Tables Vol C Tables 4.2.6.8 and 6.1.1.4'

loop_
_geom_angle_atom_site_label_1
_geom_angle_atom_site_label_2
_geom_angle_atom_site_label_3
_geom_angle_site_symmetry_1
_geom_angle_site_symmetry_3
_geom_angle
_geom_angle_publ_flag
O3 S1 O1 . . 113.63(15) ?
O3 S1 O2 . . 112.50(15) ?
O1 S1 O2 . . 113.53(14) ?
O3 S1 C17 . . 104.72(14) ?
O1 S1 C17 . . 106.37(13) ?
O2 S1 C17 . . 105.09(15) ?
C3 N1 C2 . . 119.8(3) ?
C3 N1 C14 . . 120.8(3) ?
C2 N1 C14 . . 119.4(3) ?
C11 N2 C16 . . 120.8(3) ?
C11 N2 C15 . . 120.8(3) ?
C16 N2 C15 . . 118.3(3) ?
C2 C1 C5 . . 120.8(3) ?
C2 C1 H1A . . 119.6 ?
C5 C1 H1A . . 119.6 ?
N1 C2 C1 . . 120.5(3) ?
N1 C2 H2A . . 119.7 ?
C1 C2 H2A . . 119.7 ?
N1 C3 C4 . . 121.6(3) ?
N1 C3 H3A . . 119.2 ?
C4 C3 H3A . . 119.2 ?
C3 C4 C5 . . 120.3(3) ?
C3 C4 H4A . . 119.8 ?
C5 C4 H4A . . 119.8 ?
C4 C5 C1 . . 117.0(3) ?
C4 C5 C6 . . 124.4(3) ?
C1 C5 C6 . . 118.6(3) ?
C7 C6 C5 . . 123.9(3) ?
C7 C6 H6A . . 118.1 ?
C5 C6 H6A . . 118.1 ?
C6 C7 C8 . . 125.4(3) ?
C6 C7 H7A . . 117.3 ?
C8 C7 H7A . . 117.3 ?
C9 C8 C13 . . 117.2(3) ?
C9 C8 C7 . . 118.8(3) ?
C13 C8 C7 . . 124.0(3) ?
C10 C9 C8 . . 122.4(3) ?
C10 C9 H9A . . 118.8 ?
C8 C9 H9A . . 118.8 ?
C9 C10 C11 . . 120.0(3) ?
C9 C10 H10A . . 120.0 ?
C11 C10 H10A . . 120.0 ?
N2 C11 C10 . . 120.7(3) ?
N2 C11 C12 . . 121.6(3) ?
C10 C11 C12 . . 117.7(3) ?
C13 C12 C11 . . 121.0(3) ?
C13 C12 H12A . . 119.5 ?
C11 C12 H12A . . 119.5 ?
C12 C13 C8 . . 121.6(3) ?
C12 C13 H13A . . 119.2 ?
C8 C13 H13A . . 119.2 ?
N1 C14 H14A . . 109.5 ?
N1 C14 H14B . . 109.5 ?
H14A C14 H14B . . 109.5 ?
N1 C14 H14C . . 109.5 ?
H14A C14 H14C . . 109.5 ?
H14B C14 H14C . . 109.5 ?
N2 C15 H15A . . 109.5 ?
N2 C15 H15B . . 109.5 ?
H15A C15 H15B . . 109.5 ?
N2 C15 H15C . . 109.5 ?
H15A C15 H15C . . 109.5 ?
H15B C15 H15C . . 109.5 ?
N2 C16 H16A . . 109.5 ?
N2 C16 H16B . . 109.5 ?
H16A C16 H16B . . 109.5 ?
N2 C16 H16C . . 109.5 ?
H16A C16 H16C . . 109.5 ?
H16B C16 H16C . . 109.5 ?
C18 C17 C22 . . 119.2(3) ?
C18 C17 S1 . . 119.4(2) ?
C22 C17 S1 . . 121.4(2) ?
C19 C18 C17 . . 121.0(3) ?
C19 C18 H18A . . 119.5 ?
C17 C18 H18A . . 119.5 ?
C18 C19 C20 . . 119.0(3) ?
C18 C19 H19A . . 120.5 ?
C20 C19 H19A . . 120.5 ?
C19 C20 C21 . . 121.8(3) ?
C19 C20 Br1 . . 119.0(2) ?
C21 C20 Br1 . . 119.1(2) ?
C20 C21 C22 . . 118.5(3) ?
C20 C21 H21A . . 120.8 ?
C22 C21 H21A . . 120.8 ?
C17 C22 C21 . . 120.5(3) ?
C17 C22 H22A . . 119.7 ?
C21 C22 H22A . . 119.7 ?

loop_
_geom_bond_atom_site_label_1
_geom_bond_atom_site_label_2
_geom_bond_site_symmetry_2
_geom_bond_distance
_geom_bond_publ_flag
Br1 C20 . 1.909(3) ?
S1 O3 . 1.450(3) ?
S1 O1 . 1.451(2) ?
S1 O2 . 1.455(2) ?
S1 C17 . 1.784(3) ?
N1 C3 . 1.349(4) ?
N1 C2 . 1.355(4) ?
N1 C14 . 1.466(4) ?
N2 C11 . 1.367(4) ?
N2 C16 . 1.451(4) ?
N2 C15 . 1.455(5) ?
C1 C2 . 1.367(5) ?
C1 C5 . 1.405(5) ?
C1 H1A . 0.9300 ?
C2 H2A . 0.9300 ?
C3 C4 . 1.363(4) ?
C3 H3A . 0.9300 ?
C4 C5 . 1.393(5) ?
C4 H4A . 0.9300 ?
C5 C6 . 1.461(4) ?
C6 C7 . 1.342(5) ?
C6 H6A . 0.9300 ?
C7 C8 . 1.455(4) ?
C7 H7A . 0.9300 ?
C8 C9 . 1.393(5) ?
C8 C13 . 1.402(5) ?
C9 C10 . 1.391(4) ?
C9 H9A . 0.9300 ?
C10 C11 . 1.409(5) ?
C10 H10A . 0.9300 ?
C11 C12 . 1.413(5) ?
C12 C13 . 1.380(4) ?
C12 H12A . 0.9300 ?
C13 H13A . 0.9300 ?
C14 H14A . 0.9600 ?
C14 H14B . 0.9600 ?
C14 H14C . 0.9600 ?
C15 H15A . 0.9600 ?
C15 H15B . 0.9600 ?
C15 H15C . 0.9600 ?
C16 H16A . 0.9600 ?
C16 H16B . 0.9600 ?
C16 H16C . 0.9600 ?
C17 C18 . 1.392(4) ?
C17 C22 . 1.393(4) ?
C18 C19 . 1.378(4) ?
C18 H18A . 0.9300 ?
C19 C20 . 1.382(5) ?
C19 H19A . 0.9300 ?
C20 C21 . 1.387(5) ?
C21 C22 . 1.396(4) ?
C21 H21A . 0.9300 ?
C22 H22A . 0.9300 ?

loop_
_geom_hbond_atom_site_label_D
_geom_hbond_atom_site_label_H
_geom_hbond_atom_site_label_A
_geom_hbond_site_symmetry_A
_geom_hbond_distance_DH
_geom_hbond_distance_HA
_geom_hbond_distance_DA
_geom_hbond_angle_DHA
_geom_hbond_publ_flag
C2 H2A O1 2_465 0.93 2.44 3.366(4) 175 y
C4 H4A O2 3_445 0.93 2.45 3.375(4) 175 y
C6 H6A O3 4_465 0.93 2.44 3.175(4) 136 y
C7 H7A O2 3_445 0.93 2.36 3.285(4) 173 y
C14 H14C O3 2_465 0.96 2.36 3.304(4) 168 y
C15 H15A O2 1_555 0.96 2.57 3.515(4) 168 y
C19 H19A O1 3_455 0.93 2.47 3.306(4) 149 y
C3 H3A <i>Cg</i>3 3_445 0.93 2.76 3.601(4) 151 y
C14 H14B <i>Cg</i>2 1_455 0.96 2.55 3.468(4) 161 y
C16 H16A <i>Cg</i>3 4_565 0.93 2.98 3.446(4) 111 y

loop_
_geom_torsion_atom_site_label_1
_geom_torsion_atom_site_label_2
_geom_torsion_atom_site_label_3
_geom_torsion_atom_site_label_4
_geom_torsion_site_symmetry_1
_geom_torsion_site_symmetry_2
_geom_torsion_site_symmetry_3
_geom_torsion_site_symmetry_4
_geom_torsion
_geom_torsion_publ_flag
C3 N1 C2 C1 . . . . 0.7(5) ?
C14 N1 C2 C1 . . . . -177.9(3) ?
C5 C1 C2 N1 . . . . 0.0(5) ?
C2 N1 C3 C4 . . . . -0.7(5) ?
C14 N1 C3 C4 . . . . 177.9(3) ?
N1 C3 C4 C5 . . . . 0.0(5) ?
C3 C4 C5 C1 . . . . 0.7(4) ?
C3 C4 C5 C6 . . . . 179.1(3) ?
C2 C1 C5 C4 . . . . -0.7(5) ?
C2 C1 C5 C6 . . . . -179.2(3) ?
C4 C5 C6 C7 . . . . 1.0(5) ?
C1 C5 C6 C7 . . . . 179.4(3) ?
C5 C6 C7 C8 . . . . -179.5(3) ?
C6 C7 C8 C9 . . . . -177.8(3) ?
C6 C7 C8 C13 . . . . 2.4(5) ?
C13 C8 C9 C10 . . . . -1.7(5) ?
C7 C8 C9 C10 . . . . 178.5(3) ?
C8 C9 C10 C11 . . . . 1.8(5) ?
C16 N2 C11 C10 . . . . -179.9(3) ?
C15 N2 C11 C10 . . . . 2.3(5) ?
C16 N2 C11 C12 . . . . 1.5(5) ?
C15 N2 C11 C12 . . . . -176.4(3) ?
C9 C10 C11 N2 . . . . -179.2(3) ?
C9 C10 C11 C12 . . . . -0.5(4) ?
N2 C11 C12 C13 . . . . 177.9(3) ?
C10 C11 C12 C13 . . . . -0.8(5) ?
C11 C12 C13 C8 . . . . 0.9(5) ?
C9 C8 C13 C12 . . . . 0.3(5) ?
C7 C8 C13 C12 . . . . -179.9(3) ?
O3 S1 C17 C18 . . . . -61.5(3) ?
O1 S1 C17 C18 . . . . 177.9(3) ?
O2 S1 C17 C18 . . . . 57.2(3) ?
O3 S1 C17 C22 . . . . 117.4(3) ?
O1 S1 C17 C22 . . . . -3.2(3) ?
O2 S1 C17 C22 . . . . -123.8(3) ?
C22 C17 C18 C19 . . . . -1.0(5) ?
S1 C17 C18 C19 . . . . 178.0(3) ?
C17 C18 C19 C20 . . . . 1.5(5) ?
C18 C19 C20 C21 . . . . -1.1(5) ?
C18 C19 C20 Br1 . . . . 179.5(3) ?
C19 C20 C21 C22 . . . . 0.2(5) ?
Br1 C20 C21 C22 . . . . 179.6(3) ?
C18 C17 C22 C21 . . . . 0.1(5) ?
S1 C17 C22 C21 . . . . -178.9(3) ?
C20 C21 C22 C17 . . . . 0.4(5) ?

loop_
_cod_related_entry_id
_cod_related_entry_database
_cod_related_entry_code
1 ChemSpider 30655711
